data_2008570
loop_
_publ_author_name
'Ru\'iz, Monica'
'Ortiz, Rosa'
'Perell\'o, Lourdes'
'Alfonso Casti\~neiras'

_publ_section_title
;
 [CuCl(C~12~H~9~N~2~O~5~)(C~12~H~10~N~2~O~5~)(H~2~O)]
;
_journal_issue 6
_journal_name_full 'Acta Crystallographica Section C'
_journal_page_first 878
_journal_page_last 880
_journal_paper_doi 10.1107/S0108270199001122
_journal_volume 55
_journal_year 1999
_chemical_formula_iupac '[Cu (C12 H9 N2 O5) (C12 H10 N2 O5) (H2 O) Cl]'
_chemical_formula_sum 'C24 H21 Cl Cu N4 O11'
_chemical_formula_weight 640.44
_chemical_name_systematic
;aquachloro(1-ethyl-1,4-dihydro-4-oxo-1,3-dioxolo[4,5-g]cinnoline-3-carboxylato-
O^3^,O^4^)(1-ethyl-1,4-dihydro-4-oxo-1,3-dioxolo[4,5-g]cinnoline-3-carboxylic
acid-O^3^,O^4^)copper(II)
;
_space_group_IT_number 2
_symmetry_cell_setting triclinic
_symmetry_space_group_name_Hall '-P 1'
_symmetry_space_group_name_H-M 'P -1'
_audit_creation_method SHELXL-97
_cell_angle_alpha 98.780(5)
_cell_angle_beta 92.483(9)
_cell_angle_gamma 104.804(14)
_cell_formula_units_Z 2
_cell_length_a 8.8712(18)
_cell_length_b 10.2642(12)
_cell_length_c 14.4412(9)
_cell_measurement_reflns_used 25
_cell_measurement_temperature 293(2)
_cell_measurement_theta_max 42.391
_cell_measurement_theta_min 18.975
_cell_volume 1251.7(3)
_computing_cell_refinement CAD-4-EXPRESS
_computing_data_collection 'CAD-4-EXPRESS (Enraf-Nonius, 1994)'
_computing_data_reduction 'HELENA (Spek, 1997)'
_computing_molecular_graphics 'ZORTEP (Zsolnai, 1997)'
_computing_publication_material SHELXL97
_computing_structure_refinement 'SHELXL97 (Sheldrick, 1997)'
_computing_structure_solution 'SHELXS97 (Sheldrick, 1990)'
_diffrn_ambient_temperature 293(2)
_diffrn_measured_fraction_theta_full 1.000
_diffrn_measured_fraction_theta_max 1.000
_diffrn_measurement_device_type 'Enraf-Nonius CAD-4'
_diffrn_measurement_method \w
_diffrn_radiation_monochromator graphite
_diffrn_radiation_source 'fine-focus sealed tube'
_diffrn_radiation_type CuK\a
_diffrn_radiation_wavelength 1.54184
_diffrn_reflns_av_R_equivalents 0.027
_diffrn_reflns_av_sigmaI/netI 0.036
_diffrn_reflns_limit_h_max 11
_diffrn_reflns_limit_h_min 0
_diffrn_reflns_limit_k_max 12
_diffrn_reflns_limit_k_min -12
_diffrn_reflns_limit_l_max 18
_diffrn_reflns_limit_l_min -18
_diffrn_reflns_number 5436
_diffrn_reflns_theta_full 74.22
_diffrn_reflns_theta_max 74.22
_diffrn_reflns_theta_min 3.11
_diffrn_standards_decay_% 0
_diffrn_standards_interval_time 120
_diffrn_standards_number 3
_exptl_absorpt_coefficient_mu 2.863
_exptl_absorpt_correction_T_max 0.751
_exptl_absorpt_correction_T_min 0.619
_exptl_absorpt_correction_type \y-scan
_exptl_absorpt_process_details '(North et al., 1968)'
_exptl_crystal_colour yellow
_exptl_crystal_density_diffrn 1.699
_exptl_crystal_density_method 'not measured'
_exptl_crystal_description prism
_exptl_crystal_F_000 654
_exptl_crystal_size_max 0.25
_exptl_crystal_size_mid 0.25
_exptl_crystal_size_min 0.10
_refine_diff_density_max 0.432
_refine_diff_density_min -0.571
_refine_ls_extinction_coef 0.0025(3)
_refine_ls_extinction_method 'SHELXL97 (Sheldrick, 1997)'
_refine_ls_goodness_of_fit_ref 1.080
_refine_ls_hydrogen_treatment refall
_refine_ls_matrix_type full
_refine_ls_number_parameters 455
_refine_ls_number_reflns 5089
_refine_ls_number_restraints 0
_refine_ls_restrained_S_all 1.080
_refine_ls_R_factor_all 0.057
_refine_ls_R_factor_gt 0.041
_refine_ls_shift/su_max <0.001
_refine_ls_shift/su_mean 0.000
_refine_ls_structure_factor_coef Fsqd
_refine_ls_weighting_details 'calc w = 1/[\s^2^(Fo^2^)+(0.0682P)^2^+0.4087P] where P=(Fo^2^+2Fc^2^)/3'
_refine_ls_weighting_scheme calc
_refine_ls_wR_factor_ref 0.120
_reflns_number_gt 4011
_reflns_number_total 5089
_reflns_threshold_expression I>2\s(I)
_cod_data_source_file gd1017.cif
_cod_data_source_block 97lp01
_cod_original_sg_symbol_H-M P-1
_cod_database_code 2008570
_cod_database_fobs_code 2008570

loop_
_symmetry_equiv_pos_as_xyz
'x, y, z'
'-x, -y, -z'

loop_
_atom_site_label
_atom_site_fract_x
_atom_site_fract_y
_atom_site_fract_z
_atom_site_U_iso_or_equiv
_atom_site_adp_type
_atom_site_calc_flag
_atom_site_refinement_flags
_atom_site_occupancy
_atom_site_disorder_assembly
_atom_site_disorder_group
_atom_site_type_symbol
Cu1 .19367(4) .10114(4) .17222(3) .03424(14) Uani d . 1 . . Cu
Cl1 .27137(9) .33085(8) .29030(5) .0476(2) Uani d . 1 . . Cl
O1 -.0407(2) .0610(2) .16499(13) .0348(4) Uani d . 1 . . O
O2 -.2841(2) -.0358(2) .19308(14) .0367(4) Uani d . 1 . . O
O3 .1933(2) -.0012(2) .27398(13) .0353(4) Uani d . 1 . . O
O4 .4186(2) -.1464(2) .56254(14) .0446(5) Uani d . 1 . . O
O5 .2087(2) -.2419(3) .64185(14) .0471(6) Uani d . 1 . . O
O10 .1300(3) -.1192(3) .04735(18) .0498(6) Uani d . 1 . . O
O21 .4092(2) .0844(2) .15403(12) .0339(4) Uani d . 1 . . O
O22 .6278(2) .0953(2) .08403(13) .0348(4) Uani d . 1 . . O
O23 .1919(2) .1970(2) .06664(13) .0338(4) Uani d . 1 . . O
O24 .0405(2) .5279(2) -.13202(16) .0473(6) Uani d . 1 . . O
O25 .2501(2) .6025(2) -.21752(15) .0440(5) Uani d . 1 . . O
N1 -.1689(2) -.1769(2) .41300(15) .0319(5) Uani d . 1 . . N
N2 -.1992(2) -.1288(2) .33675(15) .0324(5) Uani d . 1 . . N
N21 .5540(2) .3356(2) -.08510(14) .0279(4) Uani d . 1 . . N
N22 .5692(2) .2536(2) -.02586(14) .0286(4) Uani d . 1 . . N
C1 -.1362(3) -.0098(3) .20962(17) .0281(5) Uani d . 1 . . C
C2 -.0834(3) -.0693(3) .28980(17) .0280(5) Uani d . 1 . . C
C3 .0785(3) -.0563(3) .31665(17) .0268(5) Uani d . 1 . . C
C4 .1076(3) -.1097(3) .40001(17) .0270(5) Uani d . 1 . . C
C5 .2637(3) -.0974(3) .43447(17) .0288(5) Uani d . 1 . . C
C6 .2823(3) -.1464(3) .51518(17) .0298(5) Uani d . 1 . . C
C7 .3769(3) -.2044(4) .6447(2) .0455(8) Uani d . 1 . . C
C8 .1555(3) -.2053(3) .56316(17) .0330(6) Uani d . 1 . . C
C9 .0037(3) -.2195(3) .53330(19) .0342(6) Uani d . 1 . . C
C10 -.0193(3) -.1700(3) .44901(17) .0285(5) Uani d . 1 . . C
C11 -.3098(3) -.2452(4) .4559(2) .0445(8) Uani d . 1 . . C
C12 -.3489(6) -.3981(5) .4273(3) .0709(13) Uani d . 1 . . C
C21 .4967(3) .1229(3) .09337(17) .0270(5) Uani d . 1 . . C
C22 .4544(3) .2091(3) .02644(16) .0255(5) Uani d . 1 . . C
C23 .3064(3) .2413(3) .01997(16) .0254(5) Uani d . 1 . . C
C24 .2936(3) .3320(3) -.04473(16) .0259(5) Uani d . 1 . . C
C25 .1561(3) .3772(3) -.05354(18) .0305(5) Uani d . 1 . . C
C26 .1547(3) .4662(3) -.11317(19) .0315(5) Uani d . 1 . . C
C27 .0966(4) .6153(4) -.1982(3) .0500(9) Uani d . 1 . . C
C28 .2823(3) .5128(3) -.16532(18) .0310(5) Uani d . 1 . . C
C29 .4162(3) .4722(3) -.16011(18) .0293(5) Uani d . 1 . . C
C30 .4209(3) .3791(2) -.09776(16) .0253(5) Uani d . 1 . . C
C31 .6893(3) .3719(3) -.1418(2) .0365(6) Uani d . 1 . . C
C32 .6602(5) .2828(5) -.2367(3) .0592(10) Uani d . 1 . . C
H5 .353(4) -.053(3) .403(2) .040(8) Uiso d . 1 . . H
H9 -.069(4) -.258(3) .566(2) .047(9) Uiso d . 1 . . H
H20 -.325(7) .019(6) .140(4) .14(2) Uiso d . 1 . . H
H25 .077(4) .351(3) -.019(2) .034(8) Uiso d . 1 . . H
H29 .492(4) .501(3) -.195(2) .032(8) Uiso d . 1 . . H
H71 .421(4) -.287(4) .648(3) .059(11) Uiso d . 1 . . H
H72 .416(5) -.128(4) .702(3) .080(14) Uiso d . 1 . . H
H101 .202(5) -.128(4) .023(3) .065(13) Uiso d . 1 . . H
H102 .056(5) -.120(4) .012(3) .055(11) Uiso d . 1 . . H
H111 -.293(3) -.216(3) .526(2) .035(8) Uiso d . 1 . . H
H112 -.394(4) -.197(4) .430(3) .057(10) Uiso d . 1 . . H
H121 -.352(6) -.420(5) .352(4) .097(16) Uiso d . 1 . . H
H122 -.462(8) -.444(6) .439(4) .14(2) Uiso d . 1 . . H
H123 -.282(6) -.435(5) .452(4) .089(18) Uiso d . 1 . . H
H271 .023(4) .581(4) -.262(3) .061(11) Uiso d . 1 . . H
H272 .105(6) .709(5) -.173(4) .106(18) Uiso d . 1 . . H
H311 .774(4) .359(3) -.101(2) .046(9) Uiso d . 1 . . H
H312 .713(3) .479(3) -.144(2) .034(8) Uiso d . 1 . . H
H321 .750(5) .312(4) -.261(3) .077(13) Uiso d . 1 . . H
H322 .578(6) .300(5) -.267(3) .083(15) Uiso d . 1 . . H
H323 .628(6) .173(5) -.229(3) .100(16) Uiso d . 1 . . H

loop_
_atom_site_aniso_label
_atom_site_aniso_U_11
_atom_site_aniso_U_22
_atom_site_aniso_U_33
_atom_site_aniso_U_12
_atom_site_aniso_U_13
_atom_site_aniso_U_23
Cu1 .0241(2) .0545(3) .0350(2) .01507(17) .00787(15) .03160(19)
Cl1 .0461(4) .0532(4) .0452(4) .0117(3) .0078(3) .0151(3)
O1 .0264(9) .0497(11) .0375(10) .0140(8) .0062(7) .0277(9)
O2 .0243(9) .0507(11) .0423(10) .0116(8) .0016(8) .0272(9)
O3 .0237(8) .0550(12) .0368(10) .0140(8) .0083(7) .0300(9)
O4 .0264(9) .0762(15) .0378(10) .0118(9) -.0002(8) .0339(10)
O5 .0316(10) .0790(16) .0375(10) .0105(10) .0007(8) .0388(11)
O10 .0332(12) .0648(15) .0532(14) .0122(11) .0051(11) .0169(11)
O21 .0260(9) .0522(11) .0318(9) .0147(8) .0053(7) .0249(8)
O22 .0259(9) .0524(12) .0371(10) .0188(8) .0076(7) .0256(9)
O23 .0227(8) .0510(11) .0368(10) .0132(8) .0078(7) .0286(9)
O24 .0333(10) .0658(14) .0649(14) .0283(10) .0187(9) .0490(12)
O25 .0367(10) .0598(13) .0545(12) .0249(10) .0170(9) .0437(11)
N1 .0225(10) .0492(13) .0290(10) .0091(9) .0045(8) .0223(10)
N2 .0265(10) .0466(13) .0300(11) .0121(9) .0037(9) .0199(10)
N21 .0225(9) .0384(11) .0285(10) .0106(8) .0055(8) .0178(9)
N22 .0260(10) .0361(11) .0288(10) .0109(9) .0037(8) .0159(9)
C1 .0240(11) .0360(13) .0290(12) .0116(10) .0025(9) .0141(10)
C2 .0234(11) .0387(13) .0273(11) .0117(10) .0038(9) .0153(10)
C3 .0255(11) .0347(13) .0262(11) .0119(10) .0048(9) .0162(10)
C4 .0247(12) .0348(13) .0257(11) .0099(10) .0047(9) .0142(10)
C5 .0239(11) .0401(14) .0266(12) .0086(10) .0047(9) .0176(10)
C6 .0224(11) .0427(14) .0273(12) .0090(10) .0009(9) .0149(10)
C7 .0303(14) .078(2) .0370(15) .0159(14) .0042(12) .0328(16)
C8 .0297(13) .0481(15) .0249(12) .0086(11) .0008(10) .0210(11)
C9 .0253(12) .0519(16) .0294(13) .0082(11) .0057(10) .0217(12)
C10 .0234(11) .0401(14) .0258(11) .0097(10) .0037(9) .0141(10)
C11 .0219(12) .077(2) .0389(15) .0065(13) .0095(11) .0327(15)
C12 .058(2) .075(3) .061(2) -.021(2) .003(2) .020(2)
C21 .0223(11) .0360(13) .0264(11) .0094(9) -.0002(9) .0147(10)
C22 .0237(11) .0338(12) .0240(11) .0110(9) .0019(9) .0142(9)
C23 .0228(11) .0337(12) .0241(11) .0096(9) .0029(9) .0143(10)
C24 .0223(11) .0340(12) .0251(11) .0087(9) .0026(9) .0140(10)
C25 .0237(11) .0404(14) .0347(13) .0111(10) .0084(10) .0222(11)
C26 .0246(12) .0402(14) .0380(13) .0141(10) .0053(10) .0216(11)
C27 .0353(15) .067(2) .068(2) .0252(15) .0183(15) .0501(19)
C28 .0323(13) .0341(13) .0330(13) .0123(10) .0050(10) .0190(11)
C29 .0266(12) .0385(14) .0298(12) .0126(10) .0082(10) .0188(11)
C30 .0225(11) .0330(12) .0242(11) .0098(9) .0040(9) .0122(9)
C31 .0274(13) .0525(17) .0393(14) .0162(12) .0141(11) .0245(13)
C32 .063(2) .078(3) .0473(19) .031(2) .0276(18) .0150(18)

loop_
_atom_type_symbol
_atom_type_description
_atom_type_scat_dispersion_real
_atom_type_scat_dispersion_imag
_atom_type_scat_source
Cu Cu -1.9646 0.5888 'International Tables Vol C Tables 4.2.6.8 and 6.1.1.4'
Cl Cl 0.3639 0.7018 'International Tables Vol C Tables 4.2.6.8 and 6.1.1.4'
O O 0.0492 0.0322 'International Tables Vol C Tables 4.2.6.8 and 6.1.1.4'
N N 0.0311 0.0180 'International Tables Vol C Tables 4.2.6.8 and 6.1.1.4'
C C 0.0181 0.0091 'International Tables Vol C Tables 4.2.6.8 and 6.1.1.4'
H H 0.0000 0.0000 'International Tables Vol C Tables 4.2.6.8 and 6.1.1.4'

loop_
_geom_angle_atom_site_label_1
_geom_angle_atom_site_label_2
_geom_angle_atom_site_label_3
_geom_angle
_geom_angle_publ_flag
O3 Cu1 O23 177.71(9) y
O3 Cu1 O21 87.37(7) y
O23 Cu1 O21 92.30(7) y
O3 Cu1 O1 90.95(7) y
O23 Cu1 O1 88.68(7) y
O21 Cu1 O1 162.19(9) y
O3 Cu1 O10 91.96(9) y
O23 Cu1 O10 85.75(8) y
O21 Cu1 O10 80.30(8) y
O1 Cu1 O10 82.04(8) y
O3 Cu1 Cl1 90.98(7) y
O23 Cu1 Cl1 91.31(7) y
O21 Cu1 Cl1 97.23(6) y
O1 Cu1 Cl1 100.53(7) y
O10 Cu1 Cl1 176.06(6) y
C1 O1 Cu1 130.03(15) ?
C1 O2 H20 116(3) ?
C3 O3 Cu1 128.38(15) ?
C6 O4 C7 106.7(2) ?
C8 O5 C7 106.9(2) ?
Cu1 O10 H101 112(3) ?
Cu1 O10 H102 109(3) ?
H101 O10 H102 114(4) ?
C21 O21 Cu1 129.34(15) ?
C23 O23 Cu1 126.97(15) ?
C26 O24 C27 107.0(2) ?
C28 O25 C27 106.9(2) ?
N2 N1 C10 123.8(2) ?
N2 N1 C11 114.3(2) ?
C10 N1 C11 121.9(2) ?
N1 N2 C2 120.3(2) ?
N22 N21 C30 123.40(19) ?
N22 N21 C31 114.24(19) ?
C30 N21 C31 122.27(19) ?
N21 N22 C22 120.4(2) ?
O1 C1 O2 123.7(2) ?
O1 C1 C2 121.3(2) ?
O2 C1 C2 115.0(2) ?
N2 C2 C3 123.0(2) ?
N2 C2 C1 113.7(2) ?
C3 C2 C1 123.2(2) ?
O3 C3 C4 119.1(2) ?
O3 C3 C2 125.5(2) ?
C4 C3 C2 115.4(2) ?
C10 C4 C5 120.4(2) ?
C10 C4 C3 119.7(2) ?
C5 C4 C3 119.9(2) ?
C6 C5 C4 116.5(2) ?
C6 C5 H5 121.7(19) ?
C4 C5 H5 121.7(19) ?
C5 C6 O4 127.9(2) ?
C5 C6 C8 122.5(2) ?
O4 C6 C8 109.6(2) ?
O4 C7 O5 107.3(2) ?
O4 C7 H71 111(2) ?
O5 C7 H71 112(2) ?
O4 C7 H72 108(2) ?
O5 C7 H72 106(2) ?
H71 C7 H72 113(3) ?
O5 C8 C9 126.9(2) ?
O5 C8 C6 109.6(2) ?
C9 C8 C6 123.4(2) ?
C8 C9 C10 115.4(2) ?
C8 C9 H9 118(2) ?
C10 C9 H9 126(2) ?
N1 C10 C4 117.8(2) ?
N1 C10 C9 120.3(2) ?
C4 C10 C9 121.8(2) ?
N1 C11 C12 111.2(3) ?
N1 C11 H111 109.3(17) ?
C12 C11 H111 112.1(17) ?
N1 C11 H112 100.5(19) ?
C12 C11 H112 115.4(19) ?
H111 C11 H112 108(3) ?
C11 C12 H121 108(3) ?
C11 C12 H122 112(3) ?
H121 C12 H122 102(4) ?
C11 C12 H123 113(3) ?
H121 C12 H123 109(4) ?
H122 C12 H123 113(4) ?
O21 C21 O22 123.3(2) ?
O21 C21 C22 121.2(2) ?
O22 C21 C22 115.5(2) ?
N22 C22 C23 123.3(2) ?
N22 C22 C21 112.6(2) ?
C23 C22 C21 124.1(2) ?
O23 C23 C22 125.1(2) ?
O23 C23 C24 119.9(2) ?
C22 C23 C24 115.1(2) ?
C30 C24 C25 120.2(2) ?
C30 C24 C23 119.5(2) ?
C25 C24 C23 120.3(2) ?
C26 C25 C24 117.0(2) ?
C26 C25 H25 122(2) ?
C24 C25 H25 121(2) ?
C25 C26 O24 128.6(2) ?
C25 C26 C28 122.4(2) ?
O24 C26 C28 109.0(2) ?
O24 C27 O25 107.4(2) ?
O24 C27 H271 110(2) ?
O25 C27 H271 108(2) ?
O24 C27 H272 111(3) ?
O25 C27 H272 108(3) ?
H271 C27 H272 112(4) ?
O25 C28 C29 127.1(2) ?
O25 C28 C26 109.8(2) ?
C29 C28 C26 123.1(2) ?
C28 C29 C30 115.6(2) ?
C28 C29 H29 121(2) ?
C30 C29 H29 124(2) ?
N21 C30 C24 118.3(2) ?
N21 C30 C29 119.9(2) ?
C24 C30 C29 121.8(2) ?
N21 C31 C32 111.1(3) ?
N21 C31 H311 101.3(19) ?
C32 C31 H311 114(2) ?
N21 C31 H312 107.4(16) ?
C32 C31 H312 114.3(16) ?
H311 C31 H312 107(2) ?
C31 C32 H321 101(3) ?
C31 C32 H322 107(3) ?
H321 C32 H322 114(4) ?
C31 C32 H323 110(3) ?
H321 C32 H323 116(4) ?
H322 C32 H323 108(4) ?

loop_
_geom_bond_atom_site_label_1
_geom_bond_atom_site_label_2
_geom_bond_site_symmetry_2
_geom_bond_distance
_geom_bond_publ_flag
Cu1 O3 . 1.9323(17) y
Cu1 O23 . 1.9384(17) y
Cu1 O21 . 1.9880(18) y
Cu1 O1 . 2.0081(18) y
Cu1 O10 . 2.588(3) y
Cu1 Cl1 . 2.6043(10) y
O1 C1 . 1.240(3) ?
O2 C1 . 1.274(3) ?
O2 H20 . 1.11(6) ?
O3 C3 . 1.266(3) ?
O4 C6 . 1.363(3) ?
O4 C7 . 1.429(3) ?
O5 C8 . 1.353(3) ?
O5 C7 . 1.440(3) ?
O10 H101 . .76(4) ?
O10 H102 . .81(4) ?
O21 C21 . 1.239(3) ?
O22 C21 . 1.273(3) ?
O23 C23 . 1.269(3) ?
O24 C26 . 1.364(3) ?
O24 C27 . 1.428(3) ?
O25 C28 . 1.351(3) ?
O25 C27 . 1.437(3) ?
N1 N2 . 1.318(3) ?
N1 C10 . 1.385(3) ?
N1 C11 . 1.480(3) ?
N2 C2 . 1.324(3) ?
N21 N22 . 1.314(3) ?
N21 C30 . 1.380(3) ?
N21 C31 . 1.483(3) ?
N22 C22 . 1.323(3) ?
C1 C2 . 1.500(3) ?
C2 C3 . 1.438(3) ?
C3 C4 . 1.436(3) ?
C4 C10 . 1.414(3) ?
C4 C5 . 1.419(3) ?
C5 C6 . 1.357(3) ?
C5 H5 . .98(3) ?
C6 C8 . 1.399(3) ?
C7 H71 . 1.02(4) ?
C7 H72 . 1.03(5) ?
C8 C9 . 1.361(4) ?
C9 C10 . 1.415(3) ?
C9 H9 . .87(3) ?
C11 C12 . 1.505(6) ?
C11 H111 . 1.01(3) ?
C11 H112 . 1.08(4) ?
C12 H121 . 1.07(5) ?
C12 H122 . 1.03(6) ?
C12 H123 . .87(5) ?
C21 C22 . 1.502(3) ?
C22 C23 . 1.436(3) ?
C23 C24 . 1.436(3) ?
C24 C30 . 1.416(3) ?
C24 C25 . 1.419(3) ?
C25 C26 . 1.349(3) ?
C25 H25 . .89(3) ?
C26 C28 . 1.409(3) ?
C27 H271 . 1.07(4) ?
C27 H272 . .96(5) ?
C28 C29 . 1.359(3) ?
C29 C30 . 1.416(3) ?
C29 H29 . .87(3) ?
C31 C32 . 1.499(5) ?
C31 H311 . .98(3) ?
C31 H312 . 1.07(3) ?
C32 H321 . .88(5) ?
C32 H322 . .90(5) ?
C32 H323 . 1.11(5) ?

loop_
_geom_hbond_atom_site_label_D
_geom_hbond_atom_site_label_H
_geom_hbond_atom_site_label_A
_geom_hbond_site_symmetry_A
_geom_hbond_distance_DH
_geom_hbond_distance_HA
_geom_hbond_distance_DA
_geom_hbond_angle_DHA
_geom_hbond_publ_flag
O2 H20 O22 1_455 1.11(6) 1.33(6) 2.445(2) 174(6) y
O2 H20 O21 1_455 1.11(6) 2.62(6) 3.322(3) 120(4) n
O10 H101 O22 2_655 0.76(4) 2.21(4) 2.916(3) 155(4) y
O10 H101 N22 2_655 0.76(4) 2.67(4) 3.308(3) 142(4) y
O10 H102 O23 2 0.81(4) 2.32(4) 3.087(3) 158(4) y

loop_
_geom_torsion_atom_site_label_1
_geom_torsion_atom_site_label_2
_geom_torsion_atom_site_label_3
_geom_torsion_atom_site_label_4
_geom_torsion
O3 Cu1 O1 C1 -3.1(2)
O23 Cu1 O1 C1 174.7(2)
O21 Cu1 O1 C1 81.3(3)
O10 Cu1 O1 C1 88.8(2)
Cl1 Cu1 O1 C1 -94.3(2)
O23 Cu1 O3 C3 -85.6(18)
O21 Cu1 O3 C3 -167.2(2)
O1 Cu1 O3 C3 -4.9(2)
O10 Cu1 O3 C3 -87.0(2)
Cl1 Cu1 O3 C3 95.6(2)
O3 Cu1 O21 C21 176.5(2)
O23 Cu1 O21 C21 -1.3(2)
O1 Cu1 O21 C21 91.6(3)
O10 Cu1 O21 C21 84.0(2)
Cl1 Cu1 O21 C21 -92.9(2)
O3 Cu1 O23 C23 -89.8(18)
O21 Cu1 O23 C23 -8.3(2)
O1 Cu1 O23 C23 -170.5(2)
O10 Cu1 O23 C23 -88.4(2)
Cl1 Cu1 O23 C23 89.0(2)
C10 N1 N2 C2 -0.2(4)
C11 N1 N2 C2 -177.8(3)
C30 N21 N22 C22 -0.8(4)
C31 N21 N22 C22 -177.4(2)
Cu1 O1 C1 O2 -174.3(2)
Cu1 O1 C1 C2 7.0(4)
N1 N2 C2 C3 1.5(4)
N1 N2 C2 C1 -175.2(2)
O1 C1 C2 N2 172.6(3)
O2 C1 C2 N2 -6.1(4)
O1 C1 C2 C3 -4.0(4)
O2 C1 C2 C3 177.3(3)
Cu1 O3 C3 C4 -170.43(18)
Cu1 O3 C3 C2 8.6(4)
N2 C2 C3 O3 179.5(3)
C1 C2 C3 O3 -4.2(4)
N2 C2 C3 C4 -1.4(4)
C1 C2 C3 C4 174.9(2)
O3 C3 C4 C10 179.3(2)
C2 C3 C4 C10 0.1(4)
O3 C3 C4 C5 1.4(4)
C2 C3 C4 C5 -177.7(2)
C10 C4 C5 C6 0.1(4)
C3 C4 C5 C6 178.0(2)
C4 C5 C6 O4 -179.7(3)
C4 C5 C6 C8 -0.4(4)
C7 O4 C6 C5 177.9(3)
C7 O4 C6 C8 -1.4(3)
C6 O4 C7 O5 1.5(4)
C8 O5 C7 O4 -1.1(4)
C7 O5 C8 C9 -178.8(3)
C7 O5 C8 C6 0.2(4)
C5 C6 C8 O5 -178.6(3)
O4 C6 C8 O5 0.8(3)
C5 C6 C8 C9 0.4(5)
O4 C6 C8 C9 179.8(3)
O5 C8 C9 C10 178.8(3)
C6 C8 C9 C10 -0.1(5)
N2 N1 C10 C4 -1.0(4)
C11 N1 C10 C4 176.4(3)
N2 N1 C10 C9 177.6(3)
C11 N1 C10 C9 -4.9(4)
C5 C4 C10 N1 178.8(2)
C3 C4 C10 N1 1.0(4)
C5 C4 C10 C9 0.2(4)
C3 C4 C10 C9 -177.7(3)
C8 C9 C10 N1 -178.8(3)
C8 C9 C10 C4 -0.2(4)
N2 N1 C11 C12 98.5(3)
C10 N1 C11 C12 -79.1(4)
Cu1 O21 C21 O22 -173.50(19)
Cu1 O21 C21 C22 7.7(4)
N21 N22 C22 C23 2.6(4)
N21 N22 C22 C21 -176.9(2)
O21 C21 C22 N22 172.6(2)
O22 C21 C22 N22 -6.2(3)
O21 C21 C22 C23 -6.8(4)
O22 C21 C22 C23 174.3(2)
Cu1 O23 C23 C22 11.0(4)
Cu1 O23 C23 C24 -168.46(18)
N22 C22 C23 O23 177.6(2)
C21 C22 C23 O23 -3.0(4)
N22 C22 C23 C24 -3.0(4)
C21 C22 C23 C24 176.4(2)
O23 C23 C24 C30 -178.9(2)
C22 C23 C24 C30 1.6(3)
O23 C23 C24 C25 2.9(4)
C22 C23 C24 C25 -176.6(2)
C30 C24 C25 C26 -0.6(4)
C23 C24 C25 C26 177.6(3)
C24 C25 C26 O24 -177.7(3)
C24 C25 C26 C28 0.3(4)
C27 O24 C26 C25 178.6(3)
C27 O24 C26 C28 0.3(4)
C26 O24 C27 O25 -0.1(4)
C28 O25 C27 O24 -0.2(4)
C27 O25 C28 C29 -178.5(3)
C27 O25 C28 C26 0.4(4)
C25 C26 C28 O25 -178.8(3)
O24 C26 C28 O25 -0.5(3)
C25 C26 C28 C29 0.1(5)
O24 C26 C28 C29 178.5(3)
O25 C28 C29 C30 178.5(3)
C26 C28 C29 C30 -0.3(4)
N22 N21 C30 C24 -0.5(4)
C31 N21 C30 C24 175.9(2)
N22 N21 C30 C29 177.3(2)
C31 N21 C30 C29 -6.2(4)
C25 C24 C30 N21 178.2(2)
C23 C24 C30 N21 0.0(4)
C25 C24 C30 C29 0.4(4)
C23 C24 C30 C29 -177.8(2)
C28 C29 C30 N21 -177.7(2)
C28 C29 C30 C24 0.1(4)
N22 N21 C31 C32 97.2(3)
C30 N21 C31 C32 -79.6(3)
